data_4515836
loop_
_publ_author_name
'Madhavachary, Rudrakshula'
'Zarganes-Tzitzikas, Tryfon'
'Patil, Pravin'
'Kurpiewska, Katarzyna'
'Kalinowska-T\/lu\'scik, Justyna'
'D\"omling, Alexander'

_publ_section_title
;
 Synthesis of Highly Substituted Imidazole Uracil Containing Molecules via
 Ugi-4CR and Passerini-3CR.
;
_journal_issue 4
_journal_name_full 'ACS combinatorial science'
_journal_page_first 192
_journal_page_last 196
_journal_paper_doi 10.1021/acscombsci.7b00145
_journal_volume 20
_journal_year 2018
_chemical_formula_moiety '2 (C25 H28 N5 O6), 2(C2 H6 O S)'
_chemical_formula_sum 'C54 H68 N10 O8 S2'
_chemical_formula_weight 1049.3
_space_group_IT_number 2
_space_group_name_Hall '-P 1'
_space_group_name_H-M_alt 'P -1'
_symmetry_cell_setting triclinic
_symmetry_Int_Tables_number 2
_symmetry_space_group_name_Hall '-P 1'
_symmetry_space_group_name_H-M 'P -1'
_atom_sites_solution_hydrogens mixed
_audit_creation_date 2016-02-10T00:17:15-00:00
_audit_creation_method 'WinGX routine CIF_UPDATE'
_cell_angle_alpha 92.125(4)
_cell_angle_beta 104.408(4)
_cell_angle_gamma 101.959(4)
_cell_formula_units_Z 2
_cell_length_a 13.3492(6)
_cell_length_b 13.7951(7)
_cell_length_c 15.3909(8)
_cell_measurement_reflns_used 7336
_cell_measurement_temperature 120(2)
_cell_measurement_theta_max 70.742
_cell_measurement_theta_min 4.214
_cell_volume 2673.8(2)
_computing_cell_refinement
;
        CrysAlisPro, Agilent Technologies,
        Version 1.171.37.35 (release 13-08-2014 CrysAlis171 .NET)
        (compiled Aug 13 2014,18:06:01)
;
_computing_data_collection
;
        CrysAlisPro, Agilent Technologies,
        Version 1.171.37.35 (release 13-08-2014 CrysAlis171 .NET)
        (compiled Aug 13 2014,18:06:01)
;
_computing_data_reduction
;
        CrysAlisPro, Agilent Technologies,
        Version 1.171.37.35 (release 13-08-2014 CrysAlis171 .NET)
        (compiled Aug 13 2014,18:06:01)
;
_computing_structure_refinement 'SHELXL-2014/6 (Sheldrick, 2014)'
_diffrn_ambient_environment N~2~
_diffrn_ambient_temperature 120(2)
_diffrn_detector 'CCD plate'
_diffrn_detector_area_resol_mean 10.3756
_diffrn_detector_type Atlas
_diffrn_measured_fraction_theta_full 0.999
_diffrn_measured_fraction_theta_max 0.982
_diffrn_measurement_device 'four-circle diffractometer'
_diffrn_measurement_device_type 'SuperNova, Dual, Cu at zero, Atlas'
_diffrn_measurement_method '\w scans'
_diffrn_orient_matrix_UB_11 0.1049869
_diffrn_orient_matrix_UB_12 -0.0103221
_diffrn_orient_matrix_UB_13 -0.0199989
_diffrn_orient_matrix_UB_21 -0.0601201
_diffrn_orient_matrix_UB_22 -0.0904864
_diffrn_orient_matrix_UB_23 -0.0682345
_diffrn_orient_matrix_UB_31 -0.0175451
_diffrn_orient_matrix_UB_32 0.0696526
_diffrn_orient_matrix_UB_33 -0.075623
_diffrn_radiation_monochromator mirror
_diffrn_radiation_probe x-ray
_diffrn_radiation_type CuK\a
_diffrn_radiation_wavelength 1.54184
_diffrn_reflns_av_R_equivalents 0.0484
_diffrn_reflns_av_unetI/netI 0.0566
_diffrn_reflns_Laue_measured_fraction_full 0.999
_diffrn_reflns_Laue_measured_fraction_max 0.982
_diffrn_reflns_limit_h_max 15
_diffrn_reflns_limit_h_min -16
_diffrn_reflns_limit_k_max 16
_diffrn_reflns_limit_k_min -16
_diffrn_reflns_limit_l_max 14
_diffrn_reflns_limit_l_min -18
_diffrn_reflns_number 18333
_diffrn_reflns_point_group_measured_fraction_full 0.999
_diffrn_reflns_point_group_measured_fraction_max 0.982
_diffrn_reflns_theta_full 67.684
_diffrn_reflns_theta_max 70.831
_diffrn_reflns_theta_min 2.977
_diffrn_source 'sealed X-ray tube'
_diffrn_source_type 'SuperNova (Cu) X-ray Source'
_exptl_absorpt_coefficient_mu 1.421
_exptl_absorpt_correction_T_max 1
_exptl_absorpt_correction_T_min 0.53658
_exptl_absorpt_correction_type multi-scan
_exptl_absorpt_process_details
;
        CrysAlisPro, Agilent Technologies,
        Version 1.171.37.35 (release 13-08-2014 CrysAlis171 .NET)
        (compiled Aug 13 2014,18:06:01)
        Empirical absorption correction using spherical harmonics,
 implemented in SCALE3 ABSPACK scaling algorithm.
;
_exptl_crystal_colour white
_exptl_crystal_density_diffrn 1.303
_exptl_crystal_description prism
_exptl_crystal_F_000 1116
_exptl_crystal_size_max 0.5
_exptl_crystal_size_mid 0.4
_exptl_crystal_size_min 0.1
_refine_diff_density_max 1.191
_refine_diff_density_min -0.811
_refine_diff_density_rms 0.096
_refine_ls_extinction_method none
_refine_ls_goodness_of_fit_ref 1.029
_refine_ls_hydrogen_treatment mixed
_refine_ls_matrix_type full
_refine_ls_number_parameters 736
_refine_ls_number_reflns 10109
_refine_ls_number_restraints 23
_refine_ls_restrained_S_all 1.035
_refine_ls_R_factor_all 0.1132
_refine_ls_R_factor_gt 0.094
_refine_ls_shift/su_max 0
_refine_ls_shift/su_mean 0
_refine_ls_structure_factor_coef Fsqd
_refine_ls_weighting_details 'w=1/[\s^2^(Fo^2^)+(0.1154P)^2^+8.3554P] where P=(Fo^2^+2Fc^2^)/3'
_refine_ls_weighting_scheme calc
_refine_ls_wR_factor_gt 0.2451
_refine_ls_wR_factor_ref 0.2633
_reflns_Friedel_coverage 0
_reflns_number_gt 7841
_reflns_number_total 10109
_reflns_threshold_expression 'I > 2\s(I)'
_cod_data_source_file co7b00145_si_001.cif
_cod_data_source_block new
_cod_database_code 4515836
_shelx_estimated_absorpt_t_min 0.537
_shelx_estimated_absorpt_t_max 0.871

loop_
_symmetry_equiv_pos_as_xyz
'x, y, z'
'-x, -y, -z'

loop_
_atom_site_label
_atom_site_type_symbol
_atom_site_fract_x
_atom_site_fract_y
_atom_site_fract_z
_atom_site_U_iso_or_equiv
_atom_site_adp_type
_atom_site_occupancy
_atom_site_site_symmetry_order
_atom_site_calc_flag
_atom_site_refinement_flags_posn
_atom_site_refinement_flags_adp
_atom_site_refinement_flags_occupancy
_atom_site_disorder_assembly
_atom_site_disorder_group
O2A O 0.4981(2) 0.3697(2) 0.45978(19) 0.0297(6) Uani 1 1 d . . . . .
N3 N 0.4754(3) 0.5180(3) 0.3370(2) 0.0242(7) Uani 1 1 d . . . . .
O2 O 0.6468(2) 0.5161(2) 0.34009(18) 0.0301(6) Uani 1 1 d . . . . .
N1A N 0.5853(2) 0.2763(2) 0.5576(2) 0.0239(7) Uani 1 1 d . . . . .
N3A N 0.6754(3) 0.3830(3) 0.4755(2) 0.0269(7) Uani 1 1 d . . . . .
O14 O 0.4590(2) 0.2428(2) -0.03748(19) 0.0329(7) Uani 1 1 d . . . . .
N1 N 0.5617(3) 0.6128(2) 0.2444(2) 0.0241(7) Uani 1 1 d . . . . .
O4 O 0.3027(2) 0.5102(2) 0.33186(19) 0.0326(7) Uani 1 1 d . . . . .
N12 N 0.7026(3) 0.5039(3) 0.1021(2) 0.0242(7) Uani 1 1 d . . . . .
O14A O 0.3773(2) -0.0877(2) 0.26259(19) 0.0326(6) Uani 1 1 d . . . . .
C2 C 0.5656(3) 0.5460(3) 0.3089(2) 0.0234(8) Uani 1 1 d . . . . .
N9A N 0.4770(3) 0.1074(2) 0.4428(2) 0.0250(7) Uani 1 1 d . . . . .
N9 N 0.5383(3) 0.4652(2) 0.1133(2) 0.0258(7) Uani 1 1 d . . . . .
O4A O 0.8543(2) 0.4116(3) 0.5002(2) 0.0465(9) Uani 1 1 d . . . . .
C5 C 0.3802(3) 0.6121(3) 0.2334(3) 0.0297(9) Uani 1 1 d . . . . .
H5 H 0.3185 0.6357 0.207 0.036 Uiso 1 1 calc R U . . .
C6 C 0.4685(3) 0.6416(3) 0.2062(3) 0.0272(8) Uani 1 1 d . . . . .
H6 H 0.4672 0.6841 0.1589 0.033 Uiso 1 1 calc R U . . .
N12A N 0.3236(3) 0.1042(2) 0.4744(2) 0.0243(7) Uani 1 1 d . . . . .
C2A C 0.5812(3) 0.3451(3) 0.4949(2) 0.0238(8) Uani 1 1 d . . . . .
C6A C 0.6777(3) 0.2461(3) 0.5945(3) 0.0283(8) Uani 1 1 d . . . . .
H6A H 0.676 0.1949 0.6341 0.034 Uiso 1 1 calc R U . . .
C4 C 0.3783(3) 0.5448(3) 0.3025(3) 0.0276(8) Uani 1 1 d . . . . .
C10 C 0.5560(3) 0.3916(3) 0.0598(2) 0.0238(8) Uani 1 1 d . . . . .
C13A C 0.4324(3) -0.0161(3) 0.3133(3) 0.0294(9) Uani 1 1 d . . . . .
C31A C 0.1584(3) -0.0889(3) 0.2881(3) 0.0329(9) Uani 1 1 d . . . . .
H31A H 0.2083 -0.0975 0.2556 0.039 Uiso 1 1 calc R U . . .
C5A C 0.7693(3) 0.2860(3) 0.5766(3) 0.0312(9) Uani 1 1 d . . . . .
H5A H 0.8313 0.263 0.6031 0.037 Uiso 1 1 calc R U . . .
C4A C 0.7743(3) 0.3641(3) 0.5169(3) 0.0327(9) Uani 1 1 d . . . . .
N15 N 0.3889(3) 0.2992(3) 0.0675(3) 0.0417(10) Uani 1 1 d . . . . .
C11A C 0.3009(3) 0.0335(3) 0.4029(3) 0.0246(8) Uani 1 1 d . . . . .
C13 C 0.4652(3) 0.3043(3) 0.0244(3) 0.0282(8) Uani 1 1 d . . . . .
C26A C 0.1908(3) -0.0241(3) 0.3658(3) 0.0252(8) Uani 1 1 d . . . . .
C26 C 0.7247(3) 0.3646(3) 0.0084(2) 0.0282(8) Uani 1 1 d . . . . .
C8A C 0.4296(3) 0.1458(3) 0.4963(3) 0.0259(8) Uani 1 1 d . . . . .
C11 C 0.6592(3) 0.4144(3) 0.0523(2) 0.0242(8) Uani 1 1 d . . . . .
C10A C 0.3982(3) 0.0369(3) 0.3845(2) 0.0237(8) Uani 1 1 d . . . . .
C8 C 0.6283(3) 0.5320(3) 0.1378(2) 0.0252(8) Uani 1 1 d . . . . .
C31 C 0.8255(4) 0.4165(4) 0.0067(3) 0.0400(10) Uani 1 1 d . . . . .
H31 H 0.8509 0.4833 0.033 0.048 Uiso 1 1 calc R U . . .
C7A C 0.4842(3) 0.2235(3) 0.5720(3) 0.0265(8) Uani 1 1 d . . . . .
H7A1 H 0.4389 0.2712 0.5757 0.032 Uiso 1 1 calc R U . . .
H7A2 H 0.4974 0.1924 0.6295 0.032 Uiso 1 1 calc R U . . .
C7 C 0.6457(3) 0.6250(3) 0.1974(2) 0.0252(8) Uani 1 1 d . . . . .
H7A H 0.7161 0.6371 0.2416 0.03 Uiso 1 1 calc R U . . .
H7B H 0.6435 0.6826 0.1611 0.03 Uiso 1 1 calc R U . . .
C29A C -0.0211(3) -0.1299(4) 0.3020(3) 0.0400(10) Uani 1 1 d . . . . .
H29A H -0.0926 -0.166 0.2804 0.048 Uiso 1 1 calc R U . . .
C27A C 0.1137(3) -0.0124(4) 0.4110(3) 0.0372(10) Uani 1 1 d . . . . .
H27A H 0.1331 0.032 0.4641 0.045 Uiso 1 1 calc R U . . .
N15A N 0.5320(4) 0.0232(4) 0.3126(3) 0.0573(14) Uani 1 1 d . . . . .
C28 C 0.7529(4) 0.2218(4) -0.0706(3) 0.0458(12) Uani 1 1 d . . . . .
H28 H 0.7278 0.155 -0.097 0.055 Uiso 1 1 calc R U . . .
C30A C 0.0534(3) -0.1417(3) 0.2571(3) 0.0374(10) Uani 1 1 d . . . . .
H30A H 0.0329 -0.1864 0.2041 0.045 Uiso 1 1 calc R U . . .
C28A C 0.0096(4) -0.0655(4) 0.3781(3) 0.0436(11) Uani 1 1 d . . . . .
H28A H -0.0415 -0.0568 0.4093 0.052 Uiso 1 1 calc R U . . .
C27 C 0.6895(4) 0.2671(3) -0.0305(3) 0.0348(9) Uani 1 1 d . . . . .
H27 H 0.621 0.2308 -0.0298 0.042 Uiso 1 1 calc R U . . .
C16 C 0.2988(4) 0.2153(4) 0.0516(4) 0.0440(11) Uani 1 1 d D . . . .
H16 H 0.3235 0.1537 0.0396 0.053 Uiso 1 1 calc R U . A 3
C16A C 0.5837(5) -0.0078(5) 0.2461(4) 0.0669(15) Uani 1 1 d . . . . .
H16A H 0.5765 -0.0814 0.2452 0.08 Uiso 1 1 calc R U . B 1
C29 C 0.8525(4) 0.2745(5) -0.0720(4) 0.0604(16) Uani 1 1 d . . . . .
H29 H 0.8958 0.2438 -0.0995 0.072 Uiso 1 1 calc R U . . .
C30 C 0.8894(4) 0.3713(5) -0.0334(4) 0.0572(15) Uani 1 1 d . . . . .
H30 H 0.958 0.4071 -0.0341 0.069 Uiso 1 1 calc R U . . .
S1B S 0.83446(9) 0.70458(9) 0.45502(8) 0.0388(3) Uani 1 1 d . . . . .
S1C S -0.03080(9) -0.40998(9) 0.27116(8) 0.0400(3) Uani 1 1 d . . . . .
O1B O 0.7946(2) 0.7985(2) 0.4410(2) 0.0379(7) Uani 1 1 d . . . . .
O1C O -0.0948(2) -0.3887(2) 0.1814(2) 0.0404(8) Uani 1 1 d . . . . .
C2B C 0.7754(5) 0.6446(4) 0.5368(4) 0.0514(13) Uani 1 1 d . . . . .
H2B1 H 0.7893 0.6916 0.59 0.077 Uiso 1 1 calc R U . . .
H2B2 H 0.8058 0.5871 0.5542 0.077 Uiso 1 1 calc R U . . .
H2B3 H 0.6986 0.6222 0.511 0.077 Uiso 1 1 calc R U . . .
C1C C -0.1103(5) -0.5099(4) 0.3092(4) 0.0550(14) Uani 1 1 d . . . . .
H1C1 H -0.1729 -0.4895 0.3192 0.082 Uiso 1 1 calc R U . . .
H1C2 H -0.0691 -0.5284 0.3657 0.082 Uiso 1 1 calc R U . . .
H1C3 H -0.1329 -0.5671 0.2636 0.082 Uiso 1 1 calc R U . . .
C2C C 0.0617(5) -0.4753(6) 0.2461(5) 0.074(2) Uani 1 1 d . . . . .
H2C1 H 0.0235 -0.5346 0.2048 0.111 Uiso 1 1 calc R U . . .
H2C2 H 0.1027 -0.4953 0.3019 0.111 Uiso 1 1 calc R U . . .
H2C3 H 0.1098 -0.432 0.2178 0.111 Uiso 1 1 calc R U . . .
C1B C 0.9680(5) 0.7408(5) 0.5246(5) 0.0720(19) Uani 1 1 d . . . . .
H1B1 H 1.0115 0.7857 0.4935 0.108 Uiso 1 1 calc R U . . .
H1B2 H 0.997 0.6816 0.5366 0.108 Uiso 1 1 calc R U . . .
H1B3 H 0.9684 0.7751 0.5816 0.108 Uiso 1 1 calc R U . . .
C17Z C 0.5282(11) 0.0164(11) 0.1499(10) 0.085(3) Uani 0.5898 1 d . . P C 1
H17A H 0.4743 0.0556 0.152 0.102 Uiso 0.5898 1 calc R U P C 1
H17B H 0.4945 -0.0449 0.1088 0.102 Uiso 0.5898 1 calc R U P C 1
C18Z C 0.6290(10) 0.0819(10) 0.1205(10) 0.0796(17) Uani 0.5898 1 d . . P C 1
H18Z H 0.6132 0.1256 0.0708 0.095 Uiso 0.5898 1 calc R U P C 1
C19Z C 0.6872(12) 0.0049(12) 0.1066(11) 0.0796(17) Uani 0.5898 1 d . . P C 1
H19A H 0.7427 0.0308 0.0758 0.095 Uiso 0.5898 1 calc R U P C 1
H19B H 0.6382 -0.0547 0.07 0.095 Uiso 0.5898 1 calc R U P C 1
C20Z C 0.7364(11) -0.0201(11) 0.2010(10) 0.0796(17) Uani 0.5898 1 d . . P C 1
H20A H 0.7127 -0.0919 0.2068 0.095 Uiso 0.5898 1 calc R U P C 1
H20B H 0.8148 -0.0031 0.2145 0.095 Uiso 0.5898 1 calc R U P C 1
C21Z C 0.6995(9) 0.0407(9) 0.2633(8) 0.0669(15) Uani 0.5898 1 d D . P C 1
C22Z C 0.6875(11) 0.1324(10) 0.2131(8) 0.0694(16) Uani 0.5898 1 d D . P C 1
C23Z C 0.7980(9) 0.1972(9) 0.2003(7) 0.0694(16) Uani 0.5898 1 d . . P C 1
H23A H 0.8383 0.1524 0.1811 0.104 Uiso 0.5898 1 calc R U P C 1
H23B H 0.7828 0.2434 0.1545 0.104 Uiso 0.5898 1 calc R U P C 1
H23C H 0.8398 0.2349 0.2576 0.104 Uiso 0.5898 1 calc R U P C 1
C24Z C 0.6385(10) 0.2092(10) 0.2413(10) 0.084(2) Uani 0.5898 1 d . . P C 1
H24A H 0.6793 0.2396 0.3016 0.126 Uiso 0.5898 1 calc R U P C 1
H24B H 0.6376 0.2603 0.1987 0.126 Uiso 0.5898 1 calc R U P C 1
H24C H 0.5656 0.1791 0.2424 0.126 Uiso 0.5898 1 calc R U P C 1
C25Z C 0.7628(9) 0.0620(10) 0.3610(7) 0.0694(16) Uani 0.5898 1 d . . P C 1
H25A H 0.7292 0.1025 0.3936 0.104 Uiso 0.5898 1 calc R U P C 1
H25B H 0.7649 -0.0009 0.3882 0.104 Uiso 0.5898 1 calc R U P C 1
H25C H 0.8353 0.0981 0.3644 0.104 Uiso 0.5898 1 calc R U P C 1
C17W C 0.7083(16) -0.0353(16) 0.3096(14) 0.085(3) Uani 0.4102 1 d . . P D 2
C18W C 0.7866(15) 0.0420(15) 0.2685(14) 0.0796(17) Uani 0.4102 1 d . . P D 2
C19W C 0.7580(14) -0.0196(16) 0.1642(14) 0.0796(17) Uani 0.4102 1 d D . P D 2
C20W C 0.6604(15) 0.0195(17) 0.1204(13) 0.0796(17) Uani 0.4102 1 d D . P D 2
C21W C 0.6301(14) 0.0715(13) 0.1985(11) 0.0669(15) Uani 0.4102 1 d D . P D 2
C22W C 0.7458(13) 0.1200(15) 0.2593(14) 0.084(2) Uani 0.4102 1 d D . P D 2
C23W C 0.7440(14) 0.1866(14) 0.3414(13) 0.084(2) Uani 0.4102 1 d D U P D 2
C24W C 0.8533(13) 0.1650(15) 0.2487(15) 0.084(2) Uani 0.4102 1 d D . P D 2
C25W C 0.5450(14) 0.1215(14) 0.1595(11) 0.0694(16) Uani 0.4102 1 d . U P D 2
C17 C 0.2083(7) 0.2199(9) -0.0234(7) 0.069(2) Uani 0.6526 1 d . . P E 3
H17C H 0.2055 0.1788 -0.0785 0.083 Uiso 0.6526 1 calc R U P E 3
H17D H 0.2054 0.2889 -0.0373 0.083 Uiso 0.6526 1 calc R U P E 3
C18 C 0.1103(7) 0.1661(9) 0.0315(6) 0.0553(17) Uani 0.6526 1 d D . P E 3
H18 H 0.0358 0.1655 -0.0025 0.066 Uiso 0.6526 1 calc R U P E 3
C19 C 0.1263(7) 0.0655(7) 0.0686(6) 0.0553(17) Uani 0.6526 1 d D . P E 3
H19C H 0.0656 0.0334 0.0914 0.066 Uiso 0.6526 1 calc R U P E 3
H19D H 0.1344 0.0193 0.0214 0.066 Uiso 0.6526 1 calc R U P E 3
C20 C 0.2255(7) 0.0940(6) 0.1431(6) 0.051(2) Uani 0.6526 1 d . . P E 3
H20C H 0.2809 0.0606 0.1327 0.061 Uiso 0.6526 1 calc R U P E 3
H20D H 0.2122 0.0789 0.2022 0.061 Uiso 0.6526 1 calc R U P E 3
C21 C 0.2544(8) 0.2034(7) 0.1365(8) 0.062(3) Uani 0.6526 1 d D . P E 3
C22 C 0.1627(7) 0.2566(9) 0.1130(8) 0.072(3) Uani 0.6526 1 d D . P E 3
C23 C 0.2010(11) 0.3668(11) 0.1149(10) 0.099(3) Uani 0.6526 1 d . . P E 3
H3AA H 0.2412 0.3941 0.1763 0.148 Uiso 0.6526 1 calc R U P E 3
H3AB H 0.14 0.3974 0.0957 0.148 Uiso 0.6526 1 calc R U P E 3
H3AC H 0.2468 0.381 0.074 0.148 Uiso 0.6526 1 calc R U P E 3
C24 C 0.0888(10) 0.2368(11) 0.1754(10) 0.099(3) Uani 0.6526 1 d . . P E 3
H4AA H 0.0693 0.1651 0.1804 0.148 Uiso 0.6526 1 calc R U P E 3
H4AB H 0.0246 0.2611 0.1505 0.148 Uiso 0.6526 1 calc R U P E 3
H4AC H 0.1252 0.2714 0.2352 0.148 Uiso 0.6526 1 calc R U P E 3
C25 C 0.3328(8) 0.2541(7) 0.2401(7) 0.061(3) Uani 0.6526 1 d . . P E 3
H5AA H 0.3001 0.2264 0.2868 0.092 Uiso 0.6526 1 calc R U P E 3
H5AC H 0.3406 0.3265 0.2442 0.092 Uiso 0.6526 1 calc R U P E 3
H5AB H 0.4028 0.2386 0.2488 0.092 Uiso 0.6526 1 calc R U P E 3
C17A C 0.3127(13) 0.1200(12) 0.0934(12) 0.069(2) Uani 0.3474 1 d D . P E 4
C18A C 0.1731(14) 0.1047(16) 0.0971(12) 0.069(2) Uani 0.3474 1 d D . P E 4
C19A C 0.0825(14) 0.1159(15) 0.0129(14) 0.067(4) Uani 0.3474 1 d D . P E 4
C20A C 0.1155(14) 0.2254(14) 0.0060(16) 0.067(4) Uani 0.3474 1 d . . P E 4
C21A C 0.1988(11) 0.2349(10) 0.0778(9) 0.036(3) Uani 0.3474 1 d . . P E 4
C22A C 0.2194(12) 0.1968(11) 0.1761(10) 0.043(3) Uani 0.3474 1 d D . P E 4
C23A C 0.1283(16) 0.1909(17) 0.2221(13) 0.064(4) Uani 0.3474 1 d . . P E 4
C24A C 0.3124(17) 0.1998(18) 0.2194(14) 0.064(4) Uani 0.3474 1 d . . P E 4
C25A C 0.1748(16) 0.3406(14) 0.0752(13) 0.061(3) Uani 0.3474 1 d . . P E 4
H3 H 0.479(3) 0.480(3) 0.374(3) 0.019(11) Uiso 1 1 d . . . . .
H3A H 0.673(4) 0.417(4) 0.437(3) 0.030(13) Uiso 1 1 d . . . . .
H15A H 0.564(4) 0.071(4) 0.351(3) 0.030(12) Uiso 1 1 d . . . . .
H15 H 0.398(4) 0.348(4) 0.110(4) 0.040(14) Uiso 1 1 d . . . . .
H12 H 0.757(4) 0.532(4) 0.117(3) 0.033(14) Uiso 1 1 d . . . . .
H12A H 0.279(4) 0.130(4) 0.499(3) 0.040(14) Uiso 1 1 d . . . . .

loop_
_atom_site_aniso_label
_atom_site_aniso_U_11
_atom_site_aniso_U_22
_atom_site_aniso_U_33
_atom_site_aniso_U_23
_atom_site_aniso_U_13
_atom_site_aniso_U_12
O2A 0.0234(14) 0.0367(15) 0.0304(14) 0.0111(12) 0.0072(11) 0.0084(12)
N3 0.0233(16) 0.0308(17) 0.0205(16) 0.0068(14) 0.0065(13) 0.0088(13)
O2 0.0254(14) 0.0405(16) 0.0279(14) 0.0141(12) 0.0070(11) 0.0127(12)
N1A 0.0217(15) 0.0253(16) 0.0247(16) 0.0067(13) 0.0066(12) 0.0039(13)
N3A 0.0246(16) 0.0310(18) 0.0269(17) 0.0137(15) 0.0083(13) 0.0067(14)
O14 0.0352(16) 0.0314(15) 0.0295(15) 0.0020(12) 0.0093(12) 0.0006(12)
N1 0.0259(16) 0.0291(17) 0.0199(15) 0.0053(13) 0.0081(13) 0.0088(13)
O4 0.0273(14) 0.0414(17) 0.0344(15) 0.0098(13) 0.0138(12) 0.0112(12)
N12 0.0194(16) 0.0324(18) 0.0215(16) 0.0056(13) 0.0064(13) 0.0058(14)
O14A 0.0343(16) 0.0345(16) 0.0309(15) 0.0014(12) 0.0136(12) 0.0062(13)
C2 0.0247(18) 0.0270(19) 0.0176(17) 0.0020(14) 0.0036(14) 0.0062(15)
N9A 0.0255(16) 0.0265(16) 0.0252(16) 0.0063(13) 0.0092(13) 0.0068(13)
N9 0.0261(16) 0.0322(17) 0.0208(15) 0.0060(13) 0.0083(13) 0.0067(13)
O4A 0.0266(16) 0.061(2) 0.058(2) 0.0307(18) 0.0167(15) 0.0114(15)
C5 0.028(2) 0.038(2) 0.0253(19) 0.0064(17) 0.0048(16) 0.0143(17)
C6 0.029(2) 0.033(2) 0.0202(18) 0.0026(15) 0.0036(15) 0.0117(16)
N12A 0.0221(16) 0.0245(16) 0.0264(16) 0.0053(13) 0.0073(13) 0.0034(13)
C2A 0.0243(18) 0.0252(18) 0.0211(18) 0.0010(14) 0.0051(14) 0.0047(15)
C6A 0.0256(19) 0.028(2) 0.029(2) 0.0073(16) 0.0031(16) 0.0057(16)
C4 0.027(2) 0.034(2) 0.0237(19) 0.0017(16) 0.0070(15) 0.0095(16)
C10 0.0264(19) 0.0271(19) 0.0192(17) 0.0028(14) 0.0069(14) 0.0075(15)
C13A 0.030(2) 0.034(2) 0.026(2) 0.0072(17) 0.0120(16) 0.0071(17)
C31A 0.027(2) 0.037(2) 0.033(2) 0.0016(18) 0.0057(17) 0.0064(17)
C5A 0.026(2) 0.035(2) 0.033(2) 0.0122(17) 0.0048(16) 0.0093(17)
C4A 0.026(2) 0.040(2) 0.034(2) 0.0123(18) 0.0085(17) 0.0077(17)
N15 0.035(2) 0.042(2) 0.046(2) -0.0086(18) 0.0216(18) -0.0075(17)
C11A 0.0243(19) 0.0235(18) 0.0250(18) 0.0100(15) 0.0051(15) 0.0035(15)
C13 0.027(2) 0.030(2) 0.0263(19) 0.0065(16) 0.0058(16) 0.0040(16)
C26A 0.0234(18) 0.0264(19) 0.0253(19) 0.0072(15) 0.0049(15) 0.0057(15)
C26 0.028(2) 0.041(2) 0.0192(18) 0.0078(16) 0.0051(15) 0.0155(17)
C8A 0.0223(18) 0.030(2) 0.0271(19) 0.0116(16) 0.0082(15) 0.0066(15)
C11 0.0244(18) 0.031(2) 0.0182(17) 0.0080(15) 0.0038(14) 0.0086(15)
C10A 0.0256(18) 0.0268(19) 0.0205(18) 0.0064(15) 0.0082(15) 0.0067(15)
C8 0.0241(18) 0.033(2) 0.0200(17) 0.0088(15) 0.0072(14) 0.0080(16)
C31 0.030(2) 0.054(3) 0.040(2) 0.000(2) 0.0156(19) 0.012(2)
C7A 0.0219(18) 0.031(2) 0.0277(19) 0.0090(16) 0.0097(15) 0.0042(15)
C7 0.0239(18) 0.030(2) 0.0217(18) 0.0056(15) 0.0081(15) 0.0037(15)
C29A 0.022(2) 0.040(2) 0.051(3) 0.000(2) 0.0044(19) 0.0009(18)
C27A 0.031(2) 0.043(2) 0.035(2) -0.0056(19) 0.0112(18) 0.0013(19)
N15A 0.047(3) 0.062(3) 0.060(3) -0.028(2) 0.036(2) -0.015(2)
C28 0.049(3) 0.054(3) 0.035(2) -0.008(2) 0.002(2) 0.027(2)
C30A 0.029(2) 0.040(2) 0.037(2) -0.0045(19) 0.0007(18) 0.0045(18)
C28A 0.028(2) 0.053(3) 0.048(3) -0.005(2) 0.015(2) 0.000(2)
C27 0.037(2) 0.044(2) 0.026(2) 0.0054(18) 0.0030(17) 0.0180(19)
C16 0.042(3) 0.034(2) 0.058(3) 0.000(2) 0.024(2) -0.002(2)
C16A 0.066(3) 0.079(4) 0.068(3) -0.005(3) 0.048(3) 0.006(3)
C29 0.044(3) 0.094(5) 0.050(3) -0.015(3) 0.012(2) 0.033(3)
C30 0.033(3) 0.088(4) 0.053(3) -0.011(3) 0.015(2) 0.018(3)
S1B 0.0390(6) 0.0366(6) 0.0435(6) 0.0034(5) 0.0137(5) 0.0109(5)
S1C 0.0319(6) 0.0452(6) 0.0350(6) 0.0062(5) -0.0021(4) 0.0043(5)
O1B 0.0362(16) 0.0376(17) 0.0479(18) 0.0101(14) 0.0204(14) 0.0138(13)
O1C 0.0293(16) 0.0456(18) 0.0375(17) 0.0118(14) -0.0009(13) -0.0008(13)
C2B 0.057(3) 0.048(3) 0.044(3) 0.015(2) 0.011(2) 0.001(2)
C1C 0.057(3) 0.064(3) 0.060(3) 0.033(3) 0.029(3) 0.028(3)
C2C 0.036(3) 0.133(6) 0.069(4) 0.026(4) 0.018(3) 0.044(4)
C1B 0.043(3) 0.082(5) 0.089(5) 0.030(4) 0.006(3) 0.019(3)
C17Z 0.087(7) 0.090(8) 0.091(8) 0.008(6) 0.046(6) 0.018(6)
C18Z 0.073(4) 0.078(4) 0.101(5) 0.000(4) 0.045(3) 0.019(3)
C19Z 0.073(4) 0.078(4) 0.101(5) 0.000(4) 0.045(3) 0.019(3)
C20Z 0.073(4) 0.078(4) 0.101(5) 0.000(4) 0.045(3) 0.019(3)
C21Z 0.066(3) 0.079(4) 0.068(3) -0.005(3) 0.048(3) 0.006(3)
C22Z 0.069(4) 0.087(5) 0.054(3) 0.022(3) 0.011(3) 0.027(3)
C23Z 0.069(4) 0.087(5) 0.054(3) 0.022(3) 0.011(3) 0.027(3)
C24Z 0.059(4) 0.082(6) 0.110(7) -0.013(5) 0.034(4) 0.003(4)
C25Z 0.069(4) 0.087(5) 0.054(3) 0.022(3) 0.011(3) 0.027(3)
C17W 0.087(7) 0.090(8) 0.091(8) 0.008(6) 0.046(6) 0.018(6)
C18W 0.073(4) 0.078(4) 0.101(5) 0.000(4) 0.045(3) 0.019(3)
C19W 0.073(4) 0.078(4) 0.101(5) 0.000(4) 0.045(3) 0.019(3)
C20W 0.073(4) 0.078(4) 0.101(5) 0.000(4) 0.045(3) 0.019(3)
C21W 0.066(3) 0.079(4) 0.068(3) -0.005(3) 0.048(3) 0.006(3)
C22W 0.059(4) 0.082(6) 0.110(7) -0.013(5) 0.034(4) 0.003(4)
C23W 0.059(4) 0.082(6) 0.110(7) -0.013(5) 0.034(4) 0.003(4)
C24W 0.059(4) 0.082(6) 0.110(7) -0.013(5) 0.034(4) 0.003(4)
C25W 0.069(4) 0.087(5) 0.054(3) 0.022(3) 0.011(3) 0.027(3)
C17 0.049(4) 0.093(6) 0.055(4) -0.017(4) 0.004(3) 0.009(4)
C18 0.038(3) 0.072(5) 0.045(3) -0.007(3) 0.005(3) -0.002(3)
C19 0.038(3) 0.072(5) 0.045(3) -0.007(3) 0.005(3) -0.002(3)
C20 0.051(5) 0.054(5) 0.042(4) 0.017(4) 0.003(4) 0.008(4)
C21 0.062(6) 0.060(6) 0.081(7) 0.028(5) 0.049(6) 0.013(5)
C22 0.042(5) 0.089(8) 0.081(7) -0.030(6) 0.026(5) 0.001(5)
C23 0.073(6) 0.119(8) 0.109(8) -0.032(6) 0.048(6) 0.011(5)
C24 0.073(6) 0.119(8) 0.109(8) -0.032(6) 0.048(6) 0.011(5)
C25 0.065(5) 0.045(4) 0.059(5) 0.026(4) -0.010(4) 0.007(4)
C17A 0.049(4) 0.093(6) 0.055(4) -0.017(4) 0.004(3) 0.009(4)
C18A 0.049(4) 0.093(6) 0.055(4) -0.017(4) 0.004(3) 0.009(4)
C19A 0.047(7) 0.041(8) 0.097(11) -0.015(7) 0.014(7) -0.016(6)
C20A 0.047(7) 0.041(8) 0.097(11) -0.015(7) 0.014(7) -0.016(6)
C21A 0.031(7) 0.039(7) 0.032(7) 0.019(6) 0.000(6) 0.003(6)
C22A 0.033(7) 0.047(8) 0.041(8) 0.001(7) -0.003(7) 0.010(6)
C23A 0.067(9) 0.087(10) 0.053(8) 0.042(8) 0.032(7) 0.023(8)
C24A 0.067(9) 0.087(10) 0.053(8) 0.042(8) 0.032(7) 0.023(8)
C25A 0.065(5) 0.045(4) 0.059(5) 0.026(4) -0.010(4) 0.007(4)

loop_
_atom_type_symbol
_atom_type_description
_atom_type_scat_dispersion_real
_atom_type_scat_dispersion_imag
_atom_type_scat_source
C C 0.0181 0.0091 'International Tables Vol C Tables 4.2.6.8 and 6.1.1.4'
H H 0 0 'International Tables Vol C Tables 4.2.6.8 and 6.1.1.4'
N N 0.0311 0.018 'International Tables Vol C Tables 4.2.6.8 and 6.1.1.4'
O O 0.0492 0.0322 'International Tables Vol C Tables 4.2.6.8 and 6.1.1.4'
S S 0.3331 0.5567 'International Tables Vol C Tables 4.2.6.8 and 6.1.1.4'

loop_
_geom_angle_atom_site_label_1
_geom_angle_atom_site_label_2
_geom_angle_atom_site_label_3
_geom_angle
C2 N3 C4 126.6(3)
C2 N3 H3 115(3)
C4 N3 H3 119(3)
C2A N1A C6A 121.4(3)
C2A N1A C7A 117.3(3)
C6A N1A C7A 120.4(3)
C2A N3A C4A 126.7(3)
C2A N3A H3A 116(4)
C4A N3A H3A 117(4)
C2 N1 C6 120.8(3)
C2 N1 C7 116.5(3)
C6 N1 C7 119.6(3)
C8 N12 C11 109.1(3)
C8 N12 H12 119(4)
C11 N12 H12 131(4)
O2 C2 N3 122.9(3)
O2 C2 N1 121.3(3)
N3 C2 N1 115.8(3)
C8A N9A C10A 105.4(3)
C8 N9 C10 105.6(3)
C6 C5 C4 120.2(4)
C6 C5 H5 119.9
C4 C5 H5 119.9
C5 C6 N1 122.5(4)
C5 C6 H6 118.7
N1 C6 H6 118.7
C8A N12A C11A 108.4(3)
C8A N12A H12A 122(3)
C11A N12A H12A 129(3)
O2A C2A N3A 123.3(3)
O2A C2A N1A 121.5(3)
N3A C2A N1A 115.2(3)
C5A C6A N1A 122.4(4)
C5A C6A H6A 118.8
N1A C6A H6A 118.8
O4 C4 N3 119.2(4)
O4 C4 C5 127.0(4)
N3 C4 C5 113.8(3)
N9 C10 C11 110.6(3)
N9 C10 C13 116.4(3)
C11 C10 C13 133.0(4)
O14A C13A N15A 122.8(4)
O14A C13A C10A 125.0(4)
N15A C13A C10A 112.2(4)
C26A C31A C30A 120.8(4)
C26A C31A H31A 119.6
C30A C31A H31A 119.6
C6A C5A C4A 120.0(4)
C6A C5A H5A 120
C4A C5A H5A 120
O4A C4A N3A 119.9(4)
O4A C4A C5A 126.4(4)
N3A C4A C5A 113.7(3)
C13 N15 C16 122.6(4)
C13 N15 H15 117(3)
C16 N15 H15 120(3)
N12A C11A C10A 104.0(3)
N12A C11A C26A 119.7(3)
C10A C11A C26A 136.3(4)
O14 C13 N15 122.3(4)
O14 C13 C10 124.9(4)
N15 C13 C10 112.8(4)
C31A C26A C27A 117.7(4)
C31A C26A C11A 123.6(4)
C27A C26A C11A 118.7(4)
C27 C26 C31 118.6(4)
C27 C26 C11 122.1(4)
C31 C26 C11 119.3(4)
N9A C8A N12A 111.4(4)
N9A C8A C7A 124.5(3)
N12A C8A C7A 124.0(3)
N12 C11 C10 104.1(3)
N12 C11 C26 120.2(3)
C10 C11 C26 135.7(4)
N9A C10A C11A 110.7(3)
N9A C10A C13A 115.7(3)
C11A C10A C13A 133.5(4)
N9 C8 N12 110.7(4)
N9 C8 C7 124.1(3)
N12 C8 C7 125.3(3)
C26 C31 C30 120.6(5)
C26 C31 H31 119.7
C30 C31 H31 119.7
N1A C7A C8A 109.4(3)
N1A C7A H7A1 109.8
C8A C7A H7A1 109.8
N1A C7A H7A2 109.8
C8A C7A H7A2 109.8
H7A1 C7A H7A2 108.2
N1 C7 C8 108.1(3)
N1 C7 H7A 110.1
C8 C7 H7A 110.1
N1 C7 H7B 110.1
C8 C7 H7B 110.1
H7A C7 H7B 108.4
C28A C29A C30A 118.9(4)
C28A C29A H29A 120.6
C30A C29A H29A 120.6
C28A C27A C26A 120.2(4)
C28A C27A H27A 119.9
C26A C27A H27A 119.9
C13A N15A C16A 124.3(5)
C13A N15A H15A 116(3)
C16A N15A H15A 119(3)
C29 C28 C27 119.7(5)
C29 C28 H28 120.2
C27 C28 H28 120.2
C29A C30A C31A 121.0(4)
C29A C30A H30A 119.5
C31A C30A H30A 119.5
C29A C28A C27A 121.5(4)
C29A C28A H28A 119.2
C27A C28A H28A 119.2
C26 C27 C28 121.0(5)
C26 C27 H27 119.5
C28 C27 H27 119.5
N15 C16 C17 115.7(6)
N15 C16 C17A 119.5(8)
N15 C16 C21A 116.3(6)
C17A C16 C21A 102.5(8)
N15 C16 C21 110.9(5)
C17 C16 C21 105.8(6)
N15 C16 H16 108
C17 C16 H16 108
C21 C16 H16 108
N15A C16A C21Z 115.0(6)
N15A C16A C17Z 110.5(7)
C21Z C16A C17Z 106.5(7)
N15A C16A H16A 108.2
C21Z C16A H16A 108.2
C17Z C16A H16A 108.2
C30 C29 C28 120.3(5)
C30 C29 H29 119.9
C28 C29 H29 119.9
C29 C30 C31 119.9(5)
C29 C30 H30 120.1
C31 C30 H30 120.1
O1B S1B C2B 106.2(2)
O1B S1B C1B 106.5(3)
C2B S1B C1B 97.6(3)
O1C S1C C1C 107.5(2)
O1C S1C C2C 105.6(3)
C1C S1C C2C 97.7(3)
S1B C2B H2B1 109.5
S1B C2B H2B2 109.5
H2B1 C2B H2B2 109.5
S1B C2B H2B3 109.5
H2B1 C2B H2B3 109.5
H2B2 C2B H2B3 109.5
S1C C1C H1C1 109.5
S1C C1C H1C2 109.5
H1C1 C1C H1C2 109.5
S1C C1C H1C3 109.5
H1C1 C1C H1C3 109.5
H1C2 C1C H1C3 109.5
S1C C2C H2C1 109.5
S1C C2C H2C2 109.5
H2C1 C2C H2C2 109.5
S1C C2C H2C3 109.5
H2C1 C2C H2C3 109.5
H2C2 C2C H2C3 109.5
S1B C1B H1B1 109.5
S1B C1B H1B2 109.5
H1B1 C1B H1B2 109.5
S1B C1B H1B3 109.5
H1B1 C1B H1B3 109.5
H1B2 C1B H1B3 109.5
C16A C17Z C18Z 101.0(10)
C16A C17Z H17A 111.6
C18Z C17Z H17A 111.6
C16A C17Z H17B 111.6
C18Z C17Z H17B 111.6
H17A C17Z H17B 109.4
C19Z C18Z C22Z 104.4(12)
C19Z C18Z C17Z 101.5(11)
C22Z C18Z C17Z 96.2(10)
C19Z C18Z H18Z 117.2
C22Z C18Z H18Z 117.2
C17Z C18Z H18Z 117.2
C18Z C19Z C20Z 104.8(12)
C18Z C19Z H19A 110.8
C20Z C19Z H19A 110.8
C18Z C19Z H19B 110.8
C20Z C19Z H19B 110.8
H19A C19Z H19B 108.9
C21Z C20Z C19Z 105.9(11)
C21Z C20Z H20A 110.6
C19Z C20Z H20A 110.6
C21Z C20Z H20B 110.6
C19Z C20Z H20B 110.6
H20A C20Z H20B 108.7
C20Z C21Z C16A 103.3(9)
C20Z C21Z C25Z 118.7(11)
C16A C21Z C25Z 116.5(8)
C20Z C21Z C22Z 102.2(10)
C16A C21Z C22Z 98.2(10)
C25Z C21Z C22Z 115.1(10)
C24Z C22Z C18Z 112.7(11)
C24Z C22Z C21Z 123.2(11)
C18Z C22Z C21Z 99.1(11)
C24Z C22Z C23Z 102.4(10)
C18Z C22Z C23Z 104.4(9)
C21Z C22Z C23Z 113.9(10)
C22Z C23Z H23A 109.5
C22Z C23Z H23B 109.5
H23A C23Z H23B 109.5
C22Z C23Z H23C 109.5
H23A C23Z H23C 109.5
H23B C23Z H23C 109.5
C22Z C24Z H24A 109.5
C22Z C24Z H24B 109.5
H24A C24Z H24B 109.5
C22Z C24Z H24C 109.5
H24A C24Z H24C 109.5
H24B C24Z H24C 109.5
C21Z C25Z H25A 109.5
C21Z C25Z H25B 109.5
H25A C25Z H25B 109.5
C21Z C25Z H25C 109.5
H25A C25Z H25C 109.5
H25B C25Z H25C 109.5
C22W C18W C17W 105.0(15)
C22W C18W C19W 107.5(18)
C17W C18W C19W 98.0(15)
C22W C18W C24W 54.1(11)
C17W C18W C24W 155.3(15)
C19W C18W C24W 100.9(14)
C20W C19W C18W 97.9(14)
C19W C20W C21W 106.1(16)
C25W C21W C20W 108.5(15)
C25W C21W C22W 128.1(17)
C20W C21W C22W 99.0(13)
C18W C22W C24W 81.0(15)
C18W C22W C23W 122(2)
C24W C22W C23W 100.4(14)
C18W C22W C21W 100.5(16)
C24W C22W C21W 139.2(18)
C23W C22W C21W 112.3(13)
C22W C24W C18W 44.9(11)
C16 C17 C18 95.2(7)
C16 C17 H17C 112.7
C18 C17 H17C 112.7
C16 C17 H17D 112.7
C18 C17 H17D 112.7
H17C C17 H17D 110.2
C19 C18 C22 109.4(8)
C19 C18 C17 113.1(8)
C22 C18 C17 88.4(7)
C19 C18 H18 114.4
C22 C18 H18 114.4
C17 C18 H18 114.4
C20 C19 C18 103.9(7)
C20 C19 H19C 111
C18 C19 H19C 111
C20 C19 H19D 111
C18 C19 H19D 111
H19C C19 H19D 109
C19 C20 C21 100.4(8)
C19 C20 H20C 111.7
C21 C20 H20C 111.7
C19 C20 H20D 111.7
C21 C20 H20D 111.7
H20C C20 H20D 109.5
C20 C21 C22 116.6(8)
C20 C21 C16 105.5(8)
C22 C21 C16 101.8(8)
C20 C21 C25 106.0(8)
C22 C21 C25 107.4(9)
C16 C21 C25 120.1(7)
C23 C22 C21 112.1(9)
C23 C22 C24 108.3(10)
C21 C22 C24 113.0(11)
C23 C22 C18 133.8(11)
C21 C22 C18 84.5(8)
C24 C22 C18 103.2(8)
C22 C23 H3AA 109.5
C22 C23 H3AB 109.5
H3AA C23 H3AB 109.5
C22 C23 H3AC 109.5
H3AA C23 H3AC 109.5
H3AB C23 H3AC 109.5
C22 C24 H4AA 109.5
C22 C24 H4AB 109.5
H4AA C24 H4AB 109.5
C22 C24 H4AC 109.5
H4AA C24 H4AC 109.5
H4AB C24 H4AC 109.5
C21 C25 H5AA 109.5
C21 C25 H5AC 109.5
H5AA C25 H5AC 109.5
C21 C25 H5AB 109.5
H5AA C25 H5AB 109.5
H5AC C25 H5AB 109.5
C16 C17A C18A 85.3(10)
C19A C18A C22A 118.1(15)
C19A C18A C21A 73.7(12)
C22A C18A C21A 55.1(10)
C19A C18A C17A 122.5(15)
C22A C18A C17A 84.8(12)
C21A C18A C17A 81.8(11)
C20A C19A C18A 99.4(16)
C20A C19A C21A 41.0(10)
C18A C19A C21A 58.4(10)
C21A C20A C19A 91.7(17)
C21A C20A C25A 57.4(10)
C19A C20A C25A 141.1(19)
C20A C21A C25A 76.2(13)
C20A C21A C16 112.2(14)
C25A C21A C16 120.4(12)
C20A C21A C22A 136.1(15)
C25A C21A C22A 113.6(14)
C16 C21A C22A 99.4(10)
C20A C21A C18A 95.2(13)
C25A C21A C18A 154.3(15)
C16 C21A C18A 85.3(9)
C22A C21A C18A 56.8(7)
C20A C21A C19A 47.3(10)
C25A C21A C19A 119.0(12)
C16 C21A C19A 103.1(11)
C22A C21A C19A 97.5(10)
C18A C21A C19A 47.9(6)
C24A C22A C23A 122.3(16)
C24A C22A C21A 118.8(17)
C23A C22A C21A 116.0(12)
C24A C22A C18A 112.8(17)
C23A C22A C18A 103.0(14)
C21A C22A C18A 68.1(11)
C21A C25A C20A 46.4(10)

loop_
_geom_bond_atom_site_label_1
_geom_bond_atom_site_label_2
_geom_bond_distance
O2A C2A 1.229(5)
N3 C2 1.366(5)
N3 C4 1.403(5)
N3 H3 0.79(5)
O2 C2 1.232(5)
N1A C2A 1.377(5)
N1A C6A 1.378(5)
N1A C7A 1.468(5)
N3A C2A 1.367(5)
N3A C4A 1.398(5)
N3A H3A 0.77(5)
O14 C13 1.227(5)
N1 C2 1.378(5)
N1 C6 1.382(5)
N1 C7 1.463(5)
O4 C4 1.222(5)
N12 C8 1.360(5)
N12 C11 1.364(5)
N12 H12 0.72(5)
O14A C13A 1.217(5)
N9A C8A 1.314(5)
N9A C10A 1.378(5)
N9 C8 1.314(5)
N9 C10 1.378(5)
O4A C4A 1.222(5)
C5 C6 1.339(6)
C5 C4 1.440(6)
C5 H5 0.95
C6 H6 0.95
N12A C8A 1.362(5)
N12A C11A 1.373(5)
N12A H12A 0.90(5)
C6A C5A 1.332(6)
C6A H6A 0.95
C10 C11 1.382(5)
C10 C13 1.495(5)
C13A N15A 1.330(6)
C13A C10A 1.507(5)
C31A C26A 1.386(6)
C31A C30A 1.393(6)
C31A H31A 0.95
C5A C4A 1.445(6)
C5A H5A 0.95
N15 C13 1.339(6)
N15 C16 1.450(6)
N15 H15 0.90(5)
C11A C10A 1.390(5)
C11A C26A 1.476(5)
C26A C27A 1.409(6)
C26 C27 1.387(6)
C26 C31 1.393(6)
C26 C11 1.485(5)
C8A C7A 1.483(6)
C8 C7 1.492(6)
C31 C30 1.397(7)
C31 H31 0.95
C7A H7A1 0.99
C7A H7A2 0.99
C7 H7A 0.99
C7 H7B 0.99
C29A C28A 1.364(7)
C29A C30A 1.376(7)
C29A H29A 0.95
C27A C28A 1.388(6)
C27A H27A 0.95
N15A C16A 1.466(6)
N15A H15A 0.83(5)
C28 C29 1.383(8)
C28 C27 1.392(6)
C28 H28 0.95
C30A H30A 0.95
C28A H28A 0.95
C27 H27 0.95
C16 C17 1.462(11)
C16 C17A 1.510(16)
C16 C21A 1.558(17)
C16 C21 1.565(11)
C16 H16 1
C16A C21Z 1.504(12)
C16A C17Z 1.564(16)
C16A H16A 1
C29 C30 1.379(9)
C29 H29 0.95
C30 H30 0.95
S1B O1B 1.503(3)
S1B C2B 1.786(5)
S1B C1B 1.793(6)
S1C O1C 1.507(3)
S1C C1C 1.770(5)
S1C C2C 1.776(6)
C2B H2B1 0.98
C2B H2B2 0.98
C2B H2B3 0.98
C1C H1C1 0.98
C1C H1C2 0.98
C1C H1C3 0.98
C2C H2C1 0.98
C2C H2C2 0.98
C2C H2C3 0.98
C1B H1B1 0.98
C1B H1B2 0.98
C1B H1B3 0.98
C17Z C18Z 1.632(17)
C17Z H17A 0.99
C17Z H17B 0.99
C18Z C19Z 1.477(17)
C18Z C22Z 1.509(18)
C18Z H18Z 1
C19Z C20Z 1.52(2)
C19Z H19A 0.99
C19Z H19B 0.99
C20Z C21Z 1.487(16)
C20Z H20A 0.99
C20Z H20B 0.99
C21Z C25Z 1.514(16)
C21Z C22Z 1.523(13)
C22Z C24Z 1.460(17)
C22Z C23Z 1.620(17)
C23Z H23A 0.98
C23Z H23B 0.98
C23Z H23C 0.98
C24Z H24A 0.98
C24Z H24B 0.98
C24Z H24C 0.98
C25Z H25A 0.98
C25Z H25B 0.98
C25Z H25C 0.98
C17W C18W 1.60(3)
C18W C22W 1.30(3)
C18W C19W 1.70(3)
C18W C24W 1.82(3)
C19W C20W 1.525(18)
C20W C21W 1.555(16)
C21W C25W 1.46(2)
C21W C22W 1.59(2)
C22W C24W 1.492(16)
C22W C23W 1.543(16)
C17 C18 1.781(14)
C17 H17C 0.99
C17 H17D 0.99
C18 C19 1.556(12)
C18 C22 1.645(15)
C18 H18 1
C19 C20 1.489(11)
C19 H19C 0.99
C19 H19D 0.99
C20 C21 1.493(12)
C20 H20C 0.99
C20 H20D 0.99
C21 C22 1.528(12)
C21 C25 1.705(15)
C22 C23 1.497(18)
C22 C24 1.533(15)
C23 H3AA 0.98
C23 H3AB 0.98
C23 H3AC 0.98
C24 H4AA 0.98
C24 H4AB 0.98
C24 H4AC 0.98
C25 H5AA 0.98
C25 H5AC 0.98
C25 H5AB 0.98
C17A C18A 1.85(2)
C18A C19A 1.574(17)
C18A C22A 1.630(16)
C18A C21A 1.81(3)
C19A C20A 1.50(2)
C19A C21A 2.04(2)
C20A C21A 1.34(2)
C20A C25A 1.79(3)
C21A C25A 1.56(2)
C21A C22A 1.598(19)
C22A C24A 1.25(3)
C22A C23A 1.54(2)

loop_
_geom_torsion_atom_site_label_1
_geom_torsion_atom_site_label_2
_geom_torsion_atom_site_label_3
_geom_torsion_atom_site_label_4
_geom_torsion
C4 N3 C2 O2 -177.0(4)
C4 N3 C2 N1 4.9(6)
C6 N1 C2 O2 176.5(4)
C7 N1 C2 O2 16.3(5)
C6 N1 C2 N3 -5.3(5)
C7 N1 C2 N3 -165.4(3)
C4 C5 C6 N1 -2.4(6)
C2 N1 C6 C5 4.5(6)
C7 N1 C6 C5 164.0(4)
C4A N3A C2A O2A 175.2(4)
C4A N3A C2A N1A -4.7(6)
C6A N1A C2A O2A 177.6(4)
C7A N1A C2A O2A 8.0(5)
C6A N1A C2A N3A -2.4(5)
C7A N1A C2A N3A -172.1(3)
C2A N1A C6A C5A 4.6(6)
C7A N1A C6A C5A 173.9(4)
C2 N3 C4 O4 176.7(4)
C2 N3 C4 C5 -3.0(6)
C6 C5 C4 O4 -178.1(4)
C6 C5 C4 N3 1.5(6)
C8 N9 C10 C11 0.2(4)
C8 N9 C10 C13 178.6(3)
N1A C6A C5A C4A 0.3(7)
C2A N3A C4A O4A -171.7(4)
C2A N3A C4A C5A 9.0(6)
C6A C5A C4A O4A 174.3(5)
C6A C5A C4A N3A -6.4(6)
C8A N12A C11A C10A -0.3(4)
C8A N12A C11A C26A 179.5(3)
C16 N15 C13 O14 7.0(7)
C16 N15 C13 C10 -173.1(4)
N9 C10 C13 O14 164.6(4)
C11 C10 C13 O14 -17.5(7)
N9 C10 C13 N15 -15.4(5)
C11 C10 C13 N15 162.6(4)
C30A C31A C26A C27A -1.1(6)
C30A C31A C26A C11A 179.4(4)
N12A C11A C26A C31A 172.8(4)
C10A C11A C26A C31A -7.4(7)
N12A C11A C26A C27A -6.7(5)
C10A C11A C26A C27A 173.1(4)
C10A N9A C8A N12A -0.8(4)
C10A N9A C8A C7A 178.3(3)
C11A N12A C8A N9A 0.7(4)
C11A N12A C8A C7A -178.3(3)
C8 N12 C11 C10 0.4(4)
C8 N12 C11 C26 -177.7(3)
N9 C10 C11 N12 -0.4(4)
C13 C10 C11 N12 -178.4(4)
N9 C10 C11 C26 177.3(4)
C13 C10 C11 C26 -0.7(7)
C27 C26 C11 N12 169.5(3)
C31 C26 C11 N12 -9.9(5)
C27 C26 C11 C10 -7.9(7)
C31 C26 C11 C10 172.7(4)
C8A N9A C10A C11A 0.6(4)
C8A N9A C10A C13A 178.0(3)
N12A C11A C10A N9A -0.1(4)
C26A C11A C10A N9A -180.0(4)
N12A C11A C10A C13A -176.9(4)
C26A C11A C10A C13A 3.2(7)
O14A C13A C10A N9A 171.4(4)
N15A C13A C10A N9A -7.3(5)
O14A C13A C10A C11A -11.9(7)
N15A C13A C10A C11A 169.3(5)
C10 N9 C8 N12 0.0(4)
C10 N9 C8 C7 -179.4(3)
C11 N12 C8 N9 -0.3(4)
C11 N12 C8 C7 179.1(3)
C27 C26 C31 C30 0.0(7)
C11 C26 C31 C30 179.4(4)
C2A N1A C7A C8A 76.4(4)
C6A N1A C7A C8A -93.3(4)
N9A C8A C7A N1A 21.2(5)
N12A C8A C7A N1A -159.8(3)
C2 N1 C7 C8 70.0(4)
C6 N1 C7 C8 -90.4(4)
N9 C8 C7 N1 17.7(5)
N12 C8 C7 N1 -161.7(3)
C31A C26A C27A C28A 0.7(7)
C11A C26A C27A C28A -179.8(4)
O14A C13A N15A C16A 6.3(9)
C10A C13A N15A C16A -174.9(5)
C28A C29A C30A C31A -0.2(7)
C26A C31A C30A C29A 0.9(7)
C30A C29A C28A C27A -0.3(8)
C26A C27A C28A C29A 0.0(8)
C31 C26 C27 C28 -0.1(6)
C11 C26 C27 C28 -179.4(4)
C29 C28 C27 C26 -0.1(7)
C13 N15 C16 C17 -86.2(7)
C13 N15 C16 C17A 77.7(10)
C13 N15 C16 C21A -158.4(6)
C13 N15 C16 C21 153.3(5)
C13A N15A C16A C21Z -174.9(7)
C13A N15A C16A C17Z 64.6(9)
C27 C28 C29 C30 0.3(8)
C28 C29 C30 C31 -0.4(9)
C26 C31 C30 C29 0.2(8)
N15A C16A C17Z C18Z 125.8(8)
C21Z C16A C17Z C18Z 0.3(11)
C16A C17Z C18Z C19Z 70.9(12)
C16A C17Z C18Z C22Z -35.2(11)
C22Z C18Z C19Z C20Z 27.0(15)
C17Z C18Z C19Z C20Z -72.6(14)
C18Z C19Z C20Z C21Z 2.5(16)
C19Z C20Z C21Z C16A 70.9(13)
C19Z C20Z C21Z C25Z -158.4(11)
C19Z C20Z C21Z C22Z -30.6(14)
N15A C16A C21Z C20Z 167.1(8)
C17Z C16A C21Z C20Z -70.2(11)
N15A C16A C21Z C25Z 35.1(12)
C17Z C16A C21Z C25Z 157.8(10)
N15A C16A C21Z C22Z -88.2(9)
C17Z C16A C21Z C22Z 34.5(10)
C19Z C18Z C22Z C24Z -177.4(11)
C17Z C18Z C22Z C24Z -73.8(13)
C19Z C18Z C22Z C21Z -45.4(12)
C17Z C18Z C22Z C21Z 58.2(11)
C19Z C18Z C22Z C23Z 72.3(12)
C17Z C18Z C22Z C23Z 175.9(9)
C20Z C21Z C22Z C24Z 171.2(12)
C16A C21Z C22Z C24Z 65.5(14)
C25Z C21Z C22Z C24Z -58.8(16)
C20Z C21Z C22Z C18Z 46.2(12)
C16A C21Z C22Z C18Z -59.4(9)
C25Z C21Z C22Z C18Z 176.2(9)
C20Z C21Z C22Z C23Z -64.1(13)
C16A C21Z C22Z C23Z -169.7(9)
C25Z C21Z C22Z C23Z 65.9(13)
C22W C18W C19W C20W -24(2)
C17W C18W C19W C20W 84.6(18)
C24W C18W C19W C20W -79.5(16)
C18W C19W C20W C21W -12(2)
C19W C20W C21W C25W 172.9(17)
C19W C20W C21W C22W 38(2)
C17W C18W C22W C24W 165.4(17)
C19W C18W C22W C24W -91.0(16)
C17W C18W C22W C23W 69(2)
C19W C18W C22W C23W 172.3(14)
C24W C18W C22W C23W -96.8(18)
C17W C18W C22W C21W -56.0(19)
C19W C18W C22W C21W 47.6(17)
C24W C18W C22W C21W 138.6(18)
C25W C21W C22W C18W -176.2(16)
C20W C21W C22W C18W -53.9(19)
C25W C21W C22W C24W -88(3)
C20W C21W C22W C24W 34(3)
C25W C21W C22W C23W 53(2)
C20W C21W C22W C23W 175.1(18)
C23W C22W C24W C18W 121(2)
C21W C22W C24W C18W -96(3)
C17W C18W C24W C22W -36(4)
C19W C18W C24W C22W 103.8(18)
N15 C16 C17 C18 -142.1(6)
C21 C16 C17 C18 -18.9(8)
C16 C17 C18 C19 -52.7(9)
C16 C17 C18 C22 57.8(8)
C22 C18 C19 C20 -28.7(9)
C17 C18 C19 C20 68.1(9)
C18 C19 C20 C21 -2.1(9)
C19 C20 C21 C22 37.4(12)
C19 C20 C21 C16 -74.7(8)
C19 C20 C21 C25 156.9(8)
N15 C16 C21 C20 -140.8(6)
C17 C16 C21 C20 93.0(8)
N15 C16 C21 C22 97.0(7)
C17 C16 C21 C22 -29.2(9)
N15 C16 C21 C25 -21.3(9)
C17 C16 C21 C25 -147.6(8)
C20 C21 C22 C23 175.7(10)
C16 C21 C22 C23 -70.1(11)
C25 C21 C22 C23 57.0(12)
C20 C21 C22 C24 53.0(14)
C16 C21 C22 C24 167.2(8)
C25 C21 C22 C24 -65.7(11)
C20 C21 C22 C18 -49.0(11)
C16 C21 C22 C18 65.2(8)
C25 C21 C22 C18 -167.7(7)
C19 C18 C22 C23 158.4(11)
C17 C18 C22 C23 44.4(13)
C19 C18 C22 C21 42.9(9)
C17 C18 C22 C21 -71.1(7)
C19 C18 C22 C24 -69.4(11)
C17 C18 C22 C24 176.5(10)
N15 C16 C17A C18A 148.7(7)
C21A C16 C17A C18A 18.4(10)
C16 C17A C18A C19A 49.2(18)
C16 C17A C18A C22A -71.0(11)
C16 C17A C18A C21A -15.5(9)
C22A C18A C19A C20A 34(2)
C21A C18A C19A C20A 0.4(14)
C17A C18A C19A C20A -68(2)
C22A C18A C19A C21A 33.8(15)
C17A C18A C19A C21A -68.8(16)
C18A C19A C20A C21A -0.5(18)
C18A C19A C20A C25A -35(3)
C21A C19A C20A C25A -35(2)
C19A C20A C21A C25A -155.0(17)
C19A C20A C21A C16 87.5(15)
C25A C20A C21A C16 -117.5(13)
C19A C20A C21A C22A -45(3)
C25A C20A C21A C22A 110(2)
C19A C20A C21A C18A 0.4(15)
C25A C20A C21A C18A 155.4(15)
C25A C20A C21A C19A 155.0(17)
N15 C16 C21A C20A 115.3(13)
C17A C16 C21A C20A -112.5(14)
N15 C16 C21A C25A 28.7(14)
C17A C16 C21A C25A 160.9(13)
N15 C16 C21A C22A -95.8(9)
C17A C16 C21A C22A 36.4(11)
N15 C16 C21A C18A -151.0(7)
C17A C16 C21A C18A -18.8(10)
N15 C16 C21A C19A 164.2(7)
C17A C16 C21A C19A -63.6(11)
C19A C18A C21A C20A -0.4(15)
C22A C18A C21A C20A -143.7(17)
C17A C18A C21A C20A 126.9(14)
C19A C18A C21A C25A 68(3)
C22A C18A C21A C25A -75(3)
C17A C18A C21A C25A -164(3)
C19A C18A C21A C16 -112.3(11)
C22A C18A C21A C16 104.5(10)
C17A C18A C21A C16 15.1(8)
C19A C18A C21A C22A 143.2(15)
C17A C18A C21A C22A -89.4(12)
C22A C18A C21A C19A -143.2(15)
C17A C18A C21A C19A 127.4(13)
C20A C21A C22A C24A 163(2)
C25A C21A C22A C24A -102(2)
C16 C21A C22A C24A 27(2)
C18A C21A C22A C24A 105(2)
C19A C21A C22A C24A 131.4(18)
C20A C21A C22A C23A -36(3)
C25A C21A C22A C23A 58.6(18)
C16 C21A C22A C23A -172.3(13)
C18A C21A C22A C23A -94.3(16)
C19A C21A C22A C23A -67.7(16)
C20A C21A C22A C18A 58(2)
C25A C21A C22A C18A 152.8(14)
C16 C21A C22A C18A -78.0(10)
C19A C21A C22A C18A 26.6(10)
C19A C18A C22A C24A -153.8(18)
C21A C18A C22A C24A -113.2(19)
C17A C18A C22A C24A -29.6(18)
C19A C18A C22A C23A 72.4(19)
C21A C18A C22A C23A 113.1(13)
C17A C18A C22A C23A -163.3(12)
C19A C18A C22A C21A -40.6(17)
C17A C18A C22A C21A 83.6(11)
C16 C21A C25A C20A 107.9(16)
C22A C21A C25A C20A -134.6(17)
C18A C21A C25A C20A -73(3)
C19A C21A C25A C20A -20.8(14)
C19A C20A C25A C21A 42(3)
